data_7156553
loop_
_publ_author_name
'Sharma, Nitika'
'Peddinti, Rama Krishna'

_publ_section_title
;
 Experimental and theoretical investigations of regioselective
 functionalization of 3-hydroxy bisindoles with thiols.
;
_journal_issue 47
_journal_name_full 'Organic &amp; biomolecular chemistry'
_journal_page_first 9259
_journal_page_last 9268
_journal_paper_doi 10.1039/c8ob02118j
_journal_volume 16
_journal_year 2018
_chemical_formula_sum 'C29 H21 N2 O S'
_chemical_formula_weight 445.54
_space_group_crystal_system monoclinic
_space_group_IT_number 14
_space_group_name_Hall '-P 2yn'
_space_group_name_H-M_alt 'P 1 21/n 1'
_symmetry_space_group_name_Hall '-P 2yn'
_symmetry_space_group_name_H-M 'P 1 21/n 1'
_atom_sites_solution_hydrogens geom
_audit_creation_method SHELXL-2014/7
_audit_update_record
;
2018-05-18 deposited with the CCDC.
2018-10-31 downloaded from the CCDC.
;
_cell_angle_alpha 90
_cell_angle_beta 96.0950(10)
_cell_angle_gamma 90
_cell_formula_units_Z 4
_cell_length_a 10.4442(4)
_cell_length_b 14.3318(4)
_cell_length_c 16.2731(5)
_cell_measurement_temperature 296(2)
_cell_volume 2422.06(14)
_computing_structure_refinement 'SHELXL-2014/7 (Sheldrick, 2014)'
_diffrn_ambient_temperature 296(2)
_diffrn_measured_fraction_theta_full 0.999
_diffrn_measured_fraction_theta_max 0.993
_diffrn_radiation_type MoK\a
_diffrn_radiation_wavelength 0.71073
_diffrn_reflns_av_R_equivalents 0.0329
_diffrn_reflns_av_unetI/netI 0.0235
_diffrn_reflns_Laue_measured_fraction_full 0.999
_diffrn_reflns_Laue_measured_fraction_max 0.993
_diffrn_reflns_limit_h_max 13
_diffrn_reflns_limit_h_min -12
_diffrn_reflns_limit_k_max 17
_diffrn_reflns_limit_k_min -17
_diffrn_reflns_limit_l_max 20
_diffrn_reflns_limit_l_min -16
_diffrn_reflns_number 34832
_diffrn_reflns_point_group_measured_fraction_full 0.999
_diffrn_reflns_point_group_measured_fraction_max 0.993
_diffrn_reflns_theta_full 25.242
_diffrn_reflns_theta_max 26.474
_diffrn_reflns_theta_min 2.215
_exptl_absorpt_coefficient_mu 0.157
_exptl_crystal_density_diffrn 1.222
_exptl_crystal_F_000 932
_refine_diff_density_max 0.279
_refine_diff_density_min -0.306
_refine_diff_density_rms 0.093
_refine_ls_extinction_method none
_refine_ls_goodness_of_fit_ref 1.150
_refine_ls_hydrogen_treatment constr
_refine_ls_matrix_type full
_refine_ls_number_parameters 308
_refine_ls_number_reflns 4964
_refine_ls_number_restraints 0
_refine_ls_restrained_S_all 1.150
_refine_ls_R_factor_all 0.0669
_refine_ls_R_factor_gt 0.0413
_refine_ls_shift/su_max 0.001
_refine_ls_shift/su_mean 0.000
_refine_ls_structure_factor_coef Fsqd
_refine_ls_weighting_details 'w=1/[\s^2^(Fo^2^)+(0.1000P)^2^] where P=(Fo^2^+2Fc^2^)/3'
_refine_ls_weighting_scheme calc
_refine_ls_wR_factor_gt 0.1347
_refine_ls_wR_factor_ref 0.1630
_reflns_Friedel_coverage 0.000
_reflns_number_gt 3581
_reflns_number_total 4964
_reflns_threshold_expression 'I > 2\s(I)'
_cod_data_source_file c8ob02118j2.cif
_cod_data_source_block M1_a
_cod_depositor_comments 'Adding full bibliography for 7156553.cif.'
_cod_database_code 7156553
_shelx_shelxl_version_number 2014/7
_shelx_space_group_comment
;
The symmetry employed for this shelxl refinement is uniquely defined
by the following loop, which should always be used as a source of
symmetry information in preference to the above space-group names.
They are only intended as comments.
;

loop_
_space_group_symop_operation_xyz
'x, y, z'
'-x+1/2, y+1/2, -z+1/2'
'-x, -y, -z'
'x-1/2, -y-1/2, z-1/2'

loop_
_atom_site_label
_atom_site_type_symbol
_atom_site_fract_x
_atom_site_fract_y
_atom_site_fract_z
_atom_site_U_iso_or_equiv
_atom_site_adp_type
_atom_site_occupancy
_atom_site_site_symmetry_order
_atom_site_calc_flag
_atom_site_refinement_flags_posn
_atom_site_refinement_flags_adp
S001 S 0.64585(5) 0.06586(3) 0.30799(3) 0.0568(2) Uani 1 1 d . .
O002 O 0.71780(12) 0.17129(9) 0.48298(7) 0.0581(4) Uani 1 1 d . .
N003 N 0.68426(14) 0.29398(10) 0.39362(8) 0.0495(4) Uani 1 1 d . .
N004 N 0.32338(16) 0.01209(12) 0.45034(10) 0.0645(5) Uani 1 1 d . .
H004 H 0.2934 -0.0408 0.4643 0.077 Uiso 1 1 calc R U
C005 C 0.52545(17) 0.23876(11) 0.29866(10) 0.0442(4) Uani 1 1 d . .
C006 C 0.66197(17) 0.20610(12) 0.42106(11) 0.0468(4) Uani 1 1 d . .
C007 C 0.34533(16) 0.16547(12) 0.42877(10) 0.0462(4) Uani 1 1 d . .
C008 C 0.44977(16) 0.11679(11) 0.39659(10) 0.0453(4) Uani 1 1 d . .
C009 C 0.60314(17) 0.31507(12) 0.32110(10) 0.0468(4) Uani 1 1 d . .
C00A C 0.77537(17) 0.12903(12) 0.27361(10) 0.0494(4) Uani 1 1 d . .
C00B C 0.26970(18) 0.09719(14) 0.46296(10) 0.0541(5) Uani 1 1 d . .
C00C C 0.56014(17) 0.16024(11) 0.35831(10) 0.0451(4) Uani 1 1 d . .
C00D C 0.30780(19) 0.25899(13) 0.43311(10) 0.0541(5) Uani 1 1 d . .
H00D H 0.3551 0.3058 0.4107 0.065 Uiso 1 1 calc R U
C00E C 0.43716(18) 0.24315(13) 0.22996(11) 0.0537(5) Uani 1 1 d . .
H00E H 0.3850 0.1921 0.2146 0.064 Uiso 1 1 calc R U
C00F C 0.76672(19) 0.40126(12) 0.50826(11) 0.0540(5) Uani 1 1 d . .
C00G C 0.89178(18) 0.13583(13) 0.32240(11) 0.0551(5) Uani 1 1 d . .
H00G H 0.9018 0.1068 0.3738 0.066 Uiso 1 1 calc R U
C00H C 0.16159(19) 0.11978(18) 0.50210(11) 0.0663(6) Uani 1 1 d . .
H00H H 0.1134 0.0739 0.5250 0.080 Uiso 1 1 calc R U
C00I C 0.99272(19) 0.18488(15) 0.29600(12) 0.0624(5) Uani 1 1 d . .
H00I H 1.0704 0.1883 0.3296 0.075 Uiso 1 1 calc R U
C00J C 0.79115(19) 0.35049(13) 0.43047(12) 0.0594(5) Uani 1 1 d . .
H00A H 0.8126 0.3960 0.3900 0.071 Uiso 1 1 calc R U
H00B H 0.8655 0.3104 0.4427 0.071 Uiso 1 1 calc R U
C00K C 0.4265(2) 0.32489(15) 0.18351(12) 0.0632(5) Uani 1 1 d . .
H00K H 0.3673 0.3287 0.1368 0.076 Uiso 1 1 calc R U
C00L C 0.43236(19) 0.02447(13) 0.41189(12) 0.0576(5) Uani 1 1 d . .
H00L H 0.4867 -0.0232 0.3982 0.069 Uiso 1 1 calc R U
C00M C 0.2000(2) 0.28072(17) 0.47101(11) 0.0664(6) Uani 1 1 d . .
H00M H 0.1743 0.3427 0.4735 0.080 Uiso 1 1 calc R U
C00N C 0.1288(2) 0.21202(19) 0.50561(12) 0.0702(6) Uani 1 1 d . .
H00N H 0.0574 0.2291 0.5317 0.084 Uiso 1 1 calc R U
C00O C 0.5038(2) 0.39996(15) 0.20690(13) 0.0686(6) Uani 1 1 d . .
H00O H 0.4959 0.4542 0.1755 0.082 Uiso 1 1 calc R U
C00P C 0.5930(2) 0.39678(13) 0.27611(13) 0.0617(5) Uani 1 1 d . .
H00P H 0.6445 0.4481 0.2918 0.074 Uiso 1 1 calc R U
C00Q C 0.9804(2) 0.22940(15) 0.21988(13) 0.0650(5) Uani 1 1 d . .
C00R C 0.7633(2) 0.17236(17) 0.19685(11) 0.0661(6) Uani 1 1 d . .
H00R H 0.6865 0.1678 0.1625 0.079 Uiso 1 1 calc R U
C00S C 0.8709(2) 0.43652(14) 0.55796(14) 0.0724(6) Uani 1 1 d . .
H00S H 0.9537 0.4283 0.5431 0.087 Uiso 1 1 calc R U
C00T C 0.8647(2) 0.2220(2) 0.17141(13) 0.0781(7) Uani 1 1 d . .
H00T H 0.8547 0.2513 0.1201 0.094 Uiso 1 1 calc R U
C00U C 0.6469(2) 0.41395(18) 0.53235(15) 0.0816(7) Uani 1 1 d . .
H00U H 0.5756 0.3903 0.4999 0.098 Uiso 1 1 calc R U
C00V C 0.8526(3) 0.48392(18) 0.62978(15) 0.0910(8) Uani 1 1 d . .
H00V H 0.9233 0.5074 0.6629 0.109 Uiso 1 1 calc R U
C00W C 0.7327(4) 0.49644(18) 0.65223(15) 0.0932(8) Uani 1 1 d . .
H00W H 0.7210 0.5289 0.7004 0.112 Uiso 1 1 calc R U
C00X C 1.0931(2) 0.2857(2) 0.19077(17) 0.0940(8) Uani 1 1 d . .
H00C H 1.0868 0.3496 0.2077 0.141 Uiso 1 1 calc R U
H00F H 1.0893 0.2828 0.1316 0.141 Uiso 1 1 calc R U
H00J H 1.1732 0.2599 0.2148 0.141 Uiso 1 1 calc R U
C00Y C 0.6299(3) 0.4615(2) 0.60430(18) 0.0997(8) Uani 1 1 d . .
H00Y H 0.5475 0.4696 0.6199 0.120 Uiso 1 1 calc R U

loop_
_atom_site_aniso_label
_atom_site_aniso_U_11
_atom_site_aniso_U_22
_atom_site_aniso_U_33
_atom_site_aniso_U_23
_atom_site_aniso_U_13
_atom_site_aniso_U_12
S001 0.0600(3) 0.0402(3) 0.0723(4) -0.00780(19) 0.0161(3) 0.00092(19)
O002 0.0628(8) 0.0552(8) 0.0553(7) 0.0072(6) 0.0016(6) -0.0052(6)
N003 0.0574(9) 0.0401(8) 0.0524(8) -0.0019(6) 0.0124(7) -0.0091(6)
N004 0.0614(10) 0.0529(10) 0.0795(11) 0.0203(8) 0.0087(8) -0.0141(8)
C005 0.0494(10) 0.0388(9) 0.0473(9) 0.0035(7) 0.0185(8) 0.0013(7)
C006 0.0510(10) 0.0408(9) 0.0509(10) -0.0011(7) 0.0155(8) -0.0020(8)
C007 0.0450(10) 0.0530(10) 0.0408(9) 0.0089(7) 0.0044(7) -0.0041(8)
C008 0.0483(10) 0.0394(9) 0.0485(9) 0.0057(7) 0.0064(8) -0.0041(7)
C009 0.0533(10) 0.0403(9) 0.0501(9) 0.0009(7) 0.0212(8) 0.0005(8)
C00A 0.0501(11) 0.0471(10) 0.0520(10) -0.0048(8) 0.0101(8) 0.0076(8)
C00B 0.0495(11) 0.0635(12) 0.0483(10) 0.0165(8) 0.0002(8) -0.0068(9)
C00C 0.0497(10) 0.0365(8) 0.0503(9) 0.0010(7) 0.0118(8) -0.0001(7)
C00D 0.0583(12) 0.0552(11) 0.0502(10) 0.0058(8) 0.0132(8) 0.0031(9)
C00E 0.0545(11) 0.0547(11) 0.0535(10) 0.0042(8) 0.0130(9) -0.0004(8)
C00F 0.0624(12) 0.0367(9) 0.0628(11) -0.0005(8) 0.0053(9) -0.0027(8)
C00G 0.0531(11) 0.0613(11) 0.0508(10) 0.0048(8) 0.0052(9) 0.0135(9)
C00H 0.0496(12) 0.1004(18) 0.0496(10) 0.0195(10) 0.0086(9) -0.0094(11)
C00I 0.0487(11) 0.0768(14) 0.0610(11) -0.0016(10) 0.0020(9) 0.0042(10)
C00J 0.0572(12) 0.0531(11) 0.0701(12) -0.0068(9) 0.0167(9) -0.0146(9)
C00K 0.0661(13) 0.0699(13) 0.0558(11) 0.0160(9) 0.0157(9) 0.0087(11)
C00L 0.0583(11) 0.0451(10) 0.0701(12) 0.0089(9) 0.0099(9) -0.0058(9)
C00M 0.0668(14) 0.0774(14) 0.0565(11) 0.0017(10) 0.0128(10) 0.0152(11)
C00N 0.0552(13) 0.1068(19) 0.0500(11) 0.0102(11) 0.0125(9) 0.0118(12)
C00O 0.0827(16) 0.0579(13) 0.0690(13) 0.0235(10) 0.0261(12) 0.0110(11)
C00P 0.0772(14) 0.0420(10) 0.0700(12) 0.0062(9) 0.0276(11) -0.0059(9)
C00Q 0.0552(12) 0.0708(13) 0.0706(13) 0.0080(10) 0.0140(10) 0.0069(10)
C00R 0.0523(12) 0.0959(16) 0.0493(11) 0.0034(10) 0.0019(9) 0.0036(11)
C00S 0.0728(15) 0.0610(13) 0.0805(14) -0.0061(11) -0.0051(12) -0.0010(10)
C00T 0.0627(14) 0.113(2) 0.0594(12) 0.0263(12) 0.0116(11) 0.0065(13)
C00U 0.0724(16) 0.0860(16) 0.0871(16) -0.0310(13) 0.0119(12) -0.0053(12)
C00V 0.115(2) 0.0711(16) 0.0804(16) -0.0154(12) -0.0223(16) -0.0019(15)
C00W 0.141(3) 0.0685(15) 0.0700(15) -0.0169(12) 0.0085(17) 0.0067(16)
C00X 0.0632(15) 0.110(2) 0.1101(19) 0.0339(16) 0.0161(14) -0.0118(14)
C00Y 0.106(2) 0.0944(19) 0.1042(19) -0.0343(16) 0.0363(17) 0.0028(17)

loop_
_atom_type_symbol
_atom_type_description
_atom_type_scat_dispersion_real
_atom_type_scat_dispersion_imag
_atom_type_scat_source
C C 0.0033 0.0016 'International Tables Vol C Tables 4.2.6.8 and 6.1.1.4'
H H 0.0000 0.0000 'International Tables Vol C Tables 4.2.6.8 and 6.1.1.4'
N N 0.0061 0.0033 'International Tables Vol C Tables 4.2.6.8 and 6.1.1.4'
O O 0.0106 0.0060 'International Tables Vol C Tables 4.2.6.8 and 6.1.1.4'
S S 0.1246 0.1234 'International Tables Vol C Tables 4.2.6.8 and 6.1.1.4'

loop_
_geom_angle_atom_site_label_1
_geom_angle_atom_site_label_2
_geom_angle_atom_site_label_3
_geom_angle
C00A S001 C00C 100.79(8)
C006 N003 C009 111.31(14)
C006 N003 C00J 121.92(15)
C009 N003 C00J 126.27(14)
C00B N004 C00L 109.13(15)
C00B N004 H004 125.4
C00L N004 H004 125.4
C00E C005 C009 120.11(16)
C00E C005 C00C 130.86(16)
C009 C005 C00C 109.00(15)
O002 C006 N003 124.49(16)
O002 C006 C00C 127.62(15)
N003 C006 C00C 107.85(14)
C00D C007 C00B 118.25(17)
C00D C007 C008 135.17(16)
C00B C007 C008 106.58(16)
C00L C008 C007 106.46(15)
C00L C008 C00C 126.98(16)
C007 C008 C00C 126.47(14)
C00P C009 C005 121.32(18)
C00P C009 N003 129.16(17)
C005 C009 N003 109.50(14)
C00G C00A C00R 118.36(18)
C00G C00A S001 120.67(14)
C00R C00A S001 120.97(15)
N004 C00B C00H 129.93(19)
N004 C00B C007 107.71(16)
C00H C00B C007 122.4(2)
C008 C00C C005 115.76(14)
C008 C00C C006 114.07(13)
C005 C00C C006 102.14(13)
C008 C00C S001 107.91(11)
C005 C00C S001 110.74(11)
C006 C00C S001 105.75(11)
C00M C00D C007 119.08(18)
C00M C00D H00D 120.5
C007 C00D H00D 120.5
C005 C00E C00K 119.24(18)
C005 C00E H00E 120.4
C00K C00E H00E 120.4
C00U C00F C00S 118.25(19)
C00U C00F C00J 123.32(17)
C00S C00F C00J 118.42(19)
C00I C00G C00A 120.91(17)
C00I C00G H00G 119.5
C00A C00G H00G 119.5
C00N C00H C00B 117.53(19)
C00N C00H H00H 121.2
C00B C00H H00H 121.2
C00G C00I C00Q 120.90(19)
C00G C00I H00I 119.6
C00Q C00I H00I 119.6
N003 C00J C00F 115.10(16)
N003 C00J H00A 108.5
C00F C00J H00A 108.5
N003 C00J H00B 108.5
C00F C00J H00B 108.5
H00A C00J H00B 107.5
C00O C00K C00E 119.87(19)
C00O C00K H00K 120.1
C00E C00K H00K 120.1
C008 C00L N004 110.08(18)
C008 C00L H00L 125.0
N004 C00L H00L 125.0
C00D C00M C00N 121.3(2)
C00D C00M H00M 119.3
C00N C00M H00M 119.3
C00H C00N C00M 121.41(19)
C00H C00N H00N 119.3
C00M C00N H00N 119.3
C00P C00O C00K 121.62(18)
C00P C00O H00O 119.2
C00K C00O H00O 119.2
C00O C00P C009 117.83(18)
C00O C00P H00P 121.1
C009 C00P H00P 121.1
C00T C00Q C00I 118.0(2)
C00T C00Q C00X 121.1(2)
C00I C00Q C00X 120.9(2)
C00T C00R C00A 120.21(18)
C00T C00R H00R 119.9
C00A C00R H00R 119.9
C00V C00S C00F 120.2(2)
C00V C00S H00S 119.9
C00F C00S H00S 119.9
C00R C00T C00Q 121.67(19)
C00R C00T H00T 119.2
C00Q C00T H00T 119.2
C00F C00U C00Y 120.9(2)
C00F C00U H00U 119.5
C00Y C00U H00U 119.5
C00W C00V C00S 120.6(2)
C00W C00V H00V 119.7
C00S C00V H00V 119.7
C00Y C00W C00V 119.7(2)
C00Y C00W H00W 120.2
C00V C00W H00W 120.2
C00Q C00X H00C 109.5
C00Q C00X H00F 109.5
H00C C00X H00F 109.5
C00Q C00X H00J 109.5
H00C C00X H00J 109.5
H00F C00X H00J 109.5
C00W C00Y C00U 120.3(3)
C00W C00Y H00Y 119.8
C00U C00Y H00Y 119.8

loop_
_geom_bond_atom_site_label_1
_geom_bond_atom_site_label_2
_geom_bond_distance
S001 C00A 1.7673(19)
S001 C00C 1.8594(17)
O002 C006 1.216(2)
N003 C006 1.365(2)
N003 C009 1.411(2)
N003 C00J 1.456(2)
N004 C00B 1.367(3)
N004 C00L 1.367(3)
N004 H004 0.8600
C005 C00E 1.373(3)
C005 C009 1.387(2)
C005 C00C 1.505(2)
C006 C00C 1.541(2)
C007 C00D 1.400(3)
C007 C00B 1.409(2)
C007 C008 1.439(2)
C008 C00L 1.362(2)
C008 C00C 1.502(2)
C009 C00P 1.379(3)
C00A C00G 1.383(3)
C00A C00R 1.389(3)
C00B C00H 1.392(3)
C00D C00M 1.375(3)
C00D H00D 0.9300
C00E C00K 1.392(3)
C00E H00E 0.9300
C00F C00U 1.363(3)
C00F C00S 1.381(3)
C00F C00J 1.505(3)
C00G C00I 1.373(3)
C00G H00G 0.9300
C00H C00N 1.368(3)
C00H H00H 0.9300
C00I C00Q 1.387(3)
C00I H00I 0.9300
C00J H00A 0.9700
C00J H00B 0.9700
C00K C00O 1.374(3)
C00K H00K 0.9300
C00L H00L 0.9300
C00M C00N 1.389(3)
C00M H00M 0.9300
C00N H00N 0.9300
C00O C00P 1.384(3)
C00O H00O 0.9300
C00P H00P 0.9300
C00Q C00T 1.376(3)
C00Q C00X 1.542(3)
C00R C00T 1.375(3)
C00R H00R 0.9300
C00S C00V 1.383(3)
C00S H00S 0.9300
C00T H00T 0.9300
C00U C00Y 1.382(3)
C00U H00U 0.9300
C00V C00W 1.353(4)
C00V H00V 0.9300
C00W C00Y 1.354(4)
C00W H00W 0.9300
C00X H00C 0.9600
C00X H00F 0.9600
C00X H00J 0.9600
C00Y H00Y 0.9300
